data_4300727
loop_
_publ_author_name
'Hussain, Firasat'
'Kortz, Ulrich'
'Keita, Bineta'
'Nadjo, Louis'

_publ_section_title
;
Tetrakis-Dimethyltin Containing Tungstophosphate
[{Sn(CH~3~)~2~}~4~(H~2~P~4~W~24~O~92~)~2~]^28-^:
First Evidence for Lacunary Preyssler Ion
;
_journal_name_full 'Inorganic Chemistry'
_journal_paper_doi 10.1021/ic051990y
_journal_year 2006
_chemical_formula_sum 'C8 H130 K17 Li11 O235 P8 Sn4 W48'
_chemical_formula_weight 14275.8
_space_group_IT_number 137
_symmetry_cell_setting tetragonal
_symmetry_space_group_name_Hall '-P 4ac 2a'
_symmetry_space_group_name_H-M 'P 42/n m c :2'
_cell_angle_alpha 90.00
_cell_angle_beta 90.00
_cell_angle_gamma 90.00
_cell_formula_units_Z 2
_cell_length_a 21.5112(17)
_cell_length_b 21.5112(17)
_cell_length_c 27.171(3)
_cell_measurement_temperature 153(2)
_cell_volume 12573(2)
_diffrn_ambient_temperature 153(2)
_exptl_crystal_density_diffrn 3.716
_cod_depositor_comments
;
The following automatic conversions were performed:
'_symmetry_cell_setting' value 'Tetragonal' changed to 'tetragonal'
according to '/home/saulius/struct/CIF-dictionaries/cif_core.dic'
dictionary named 'cif_core.dic' version 2.4.1 from 2010-06-29.

Automatic conversion script
Id: cif_fix_enum 1527 2010-12-29 10:47:43Z saulius 
;
_cod_original_sg_symbol_H-M 'P 42/nmc'
_cod_database_code 4300727

loop_
_symmetry_equiv_pos_as_xyz
'x, y, z'
'-x+1/2, -y+1/2, z'
'-y+1/2, x, z+1/2'
'y, -x+1/2, z+1/2'
'-x, y+1/2, -z'
'x+1/2, -y, -z'
'y+1/2, x+1/2, -z+1/2'
'-y, -x, -z+1/2'
'-x, -y, -z'
'x-1/2, y-1/2, -z'
'y-1/2, -x, -z-1/2'
'-y, x-1/2, -z-1/2'
'x, -y-1/2, z'
'-x-1/2, y, z'
'-y-1/2, -x-1/2, z-1/2'
'y, x, z-1/2'

loop_
_atom_site_label
_atom_site_type_symbol
_atom_site_fract_x
_atom_site_fract_y
_atom_site_fract_z
_atom_site_U_iso_or_equiv
_atom_site_adp_type
_atom_site_occupancy
_atom_site_symmetry_multiplicity
_atom_site_calc_flag
_atom_site_refinement_flags
_atom_site_disorder_assembly
_atom_site_disorder_group
W1 W 0.49484(5) 0.67259(4) -0.19377(3) 0.0330(3) Uani 1 1 d . . .
W2 W 0.39257(3) 0.59322(3) -0.10424(3) 0.01435(18) Uani 1 1 d . . .
W3 W 0.53757(4) 0.67204(4) -0.06117(4) 0.0255(2) Uani 1 1 d . . .
W4 W 0.33791(3) 0.59375(3) 0.02808(3) 0.01376(17) Uani 1 1 d . . .
W5 W 0.48047(4) 0.67286(4) 0.07077(3) 0.0217(2) Uani 1 1 d . . .
W6 W 0.33782(4) 0.67253(4) 0.14862(3) 0.0225(2) Uani 1 1 d . . .
Sn1 Sn 0.2500 0.57285(8) -0.19326(7) 0.0142(4) Uani 1 2 d S . .
P1 P 0.4117(3) 0.7500 -0.1053(2) 0.0111(14) Uani 1 2 d S . .
P2 P 0.3473(3) 0.7500 0.0398(2) 0.0122(14) Uani 1 2 d S . .
K1 K 0.2500 0.7500 0.2500 0.028(3) Uani 1 8 d S . .
K2 K 0.6232(3) 0.5678(3) 0.0372(2) 0.0496(15) Uani 1 1 d . . .
K3 K 0.2500 0.6722(5) -0.0687(4) 0.068(3) Uani 1 2 d S . .
K4 K 0.4605(4) 0.4986(4) 0.0864(4) 0.031(2) Uani 0.50 1 d P . .
O1P1 O 0.3725(5) 0.6914(5) -0.0972(4) 0.011(3) Uiso 1 1 d . . .
O2P1 O 0.4681(8) 0.7500 -0.0687(6) 0.017(4) Uiso 1 2 d S . .
O3P1 O 0.4393(7) 0.7500 -0.1581(6) 0.011(4) Uiso 1 2 d S . .
O1P2 O 0.3249(5) 0.6914(5) 0.0146(4) 0.013(3) Uiso 1 1 d . . .
O2P2 O 0.4203(8) 0.7500 0.0434(6) 0.017(4) Uiso 1 2 d S . .
O3P2 O 0.3249(7) 0.7500 0.0947(6) 0.010(4) Uiso 1 2 d S . .
O12 O 0.4411(5) 0.6186(5) -0.1619(4) 0.015(3) Uiso 1 1 d . . .
O13 O 0.5416(5) 0.6781(5) -0.1314(4) 0.018(3) Uiso 1 1 d . . .
O1A O 0.4391(6) 0.6773(6) -0.2490(5) 0.024(3) Uiso 1 1 d . . .
O1B O 0.5322(8) 0.7500 -0.2144(6) 0.016(4) Uiso 1 2 d S . .
O1C O 0.5463(6) 0.6217(6) -0.2210(5) 0.026(3) Uiso 1 1 d . . .
O23 O 0.4708(5) 0.6197(5) -0.0661(4) 0.014(3) Uiso 1 1 d . . .
O24 O 0.3549(5) 0.5890(5) -0.0384(4) 0.015(3) Uiso 1 1 d . . .
O2A O 0.3218(6) 0.5875(6) -0.1340(5) 0.021(3) Uiso 1 1 d . . .
O2B O 0.4173(5) 0.5161(5) -0.1065(4) 0.018(3) Uiso 1 1 d . . .
O35 O 0.5211(5) 0.6801(5) 0.0105(4) 0.017(3) Uiso 1 1 d . . .
O3A O 0.5827(8) 0.7500 -0.0563(6) 0.016(4) Uiso 1 2 d S . .
O3B O 0.5984(6) 0.6214(6) -0.0556(5) 0.022(3) Uiso 1 1 d . . .
O45 O 0.4218(5) 0.6189(5) 0.0424(4) 0.013(3) Uiso 1 1 d . . .
O46 O 0.3201(5) 0.6201(5) 0.0965(4) 0.013(3) Uiso 1 1 d . . .
O4A O 0.2500 0.5908(7) 0.0164(6) 0.014(4) Uiso 1 2 d S . .
O4B O 0.3470(5) 0.5166(5) 0.0423(4) 0.014(3) Uiso 1 1 d . . .
O56 O 0.4212(5) 0.6777(5) 0.1258(4) 0.017(3) Uiso 1 1 d . . .
O5A O 0.5159(7) 0.7500 0.0927(6) 0.014(4) Uiso 1 2 d S . .
O5B O 0.5299(6) 0.6217(6) 0.0991(5) 0.023(3) Uiso 1 1 d . . .
O6A O 0.2500 0.6807(7) 0.1600(6) 0.011(4) Uiso 1 2 d S . .
O6B O 0.3498(8) 0.7500 0.1847(6) 0.018(4) Uiso 1 2 d S . .
O6C O 0.3524(6) 0.6218(6) 0.1963(5) 0.022(3) Uiso 1 1 d . . .
C1 C 0.2500 0.6708(14) -0.2016(11) 0.035(8) Uiso 1 2 d S . .
C2 C 0.2500 0.4753(12) -0.1704(10) 0.017(6) Uiso 1 2 d S . .
O1W O 0.6837(8) 0.6548(9) 0.0970(7) 0.071(6) Uiso 1 1 d . . .
O2W O 0.4301(9) 0.4392(9) -0.1878(7) 0.075(6) Uiso 1 1 d . . .
O3W O 0.6624(14) 0.5601(14) -0.1247(11) 0.042(8) Uiso 0.50 1 d P . .
O4W O 0.6587(14) 0.6476(14) -0.3128(11) 0.045(9) Uiso 0.50 1 d P . .
O5W O 0.4522(10) 0.7500 0.2499(8) 0.047(6) Uiso 1 2 d S . .
O6W O 0.5000 0.5000 0.0000 0.058(7) Uiso 1 2 d S . .
O7W O 0.2500 0.5171(11) 0.1515(9) 0.059(7) Uiso 1 2 d S . .
O8W O 0.7500 0.5484(12) 0.0214(10) 0.068(8) Uiso 1 2 d S . .
O9W O 0.6538(13) 0.7500 0.0380(11) 0.084(9) Uiso 1 2 d S . .
O10W O 0.6751(14) 0.7500 -0.1287(12) 0.100(11) Uiso 1 2 d S . .
O11W O 0.5667(18) 0.7500 0.1847(14) 0.032(10) Uiso 0.50 2 d SP . .
O12W O 0.7500 0.7500 -0.026(2) 0.044(17) Uiso 0.50 4 d SP . .

loop_
_atom_site_aniso_label
_atom_site_aniso_U_11
_atom_site_aniso_U_22
_atom_site_aniso_U_33
_atom_site_aniso_U_23
_atom_site_aniso_U_13
_atom_site_aniso_U_12
W1 0.0547(6) 0.0120(4) 0.0324(5) 0.0021(4) 0.0288(5) 0.0045(4)
W2 0.0129(4) 0.0108(4) 0.0193(4) -0.0010(3) -0.0016(3) 0.0001(3)
W3 0.0135(4) 0.0116(4) 0.0514(6) -0.0024(4) -0.0112(4) 0.0016(3)
W4 0.0148(4) 0.0106(4) 0.0159(4) 0.0004(3) -0.0025(3) 0.0006(3)
W5 0.0164(4) 0.0128(4) 0.0358(5) 0.0016(4) -0.0117(4) 0.0004(3)
W6 0.0403(5) 0.0158(4) 0.0113(4) 0.0010(3) -0.0001(4) 0.0065(4)
Sn1 0.0170(10) 0.0136(9) 0.0120(9) 0.0002(7) 0.000 0.000
P1 0.013(3) 0.008(3) 0.012(3) 0.000 -0.002(3) 0.000
P2 0.018(4) 0.008(3) 0.011(3) 0.000 -0.001(3) 0.000
K1 0.033(5) 0.033(5) 0.018(7) 0.000 0.000 0.000
K2 0.054(4) 0.045(3) 0.050(4) 0.006(3) 0.011(3) 0.009(3)
K3 0.050(6) 0.083(7) 0.071(7) -0.021(6) 0.000 0.000
K4 0.026(5) 0.022(5) 0.046(6) 0.002(5) -0.013(5) 0.007(4)

loop_
_geom_bond_atom_site_label_1
_geom_bond_atom_site_label_2
_geom_bond_distance
_geom_bond_site_symmetry_2
_geom_bond_publ_flag
W1 O1C 1.724(13) . ?
W1 O12 1.853(11) . ?
W1 O1A 1.924(13) . ?
W1 O1B 1.931(8) . ?
W1 O13 1.973(12) . ?
W1 O3P1 2.267(11) . ?
W2 O2A 1.727(12) . ?
W2 O2B 1.744(12) . ?
W2 O12 1.960(12) . ?
W2 O24 1.968(12) . ?
W2 O23 2.056(11) . ?
W2 O1P1 2.164(11) . ?
W2 K3 3.636(5) . ?
W2 K4 3.758(9) 9_665 ?
W2 K2 3.929(6) 9_665 ?
W3 O3B 1.710(12) . ?
W3 O23 1.830(11) . ?
W3 O13 1.916(12) . ?
W3 O3A 1.942(8) . ?
W3 O35 1.988(12) . ?
W3 O2P1 2.256(11) . ?
W3 K4 3.734(9) 9_665 ?
W3 K2 3.945(6) . ?
W4 O4B 1.715(11) . ?
W4 O24 1.844(12) . ?
W4 O4A 1.919(3) . ?
W4 O45 1.925(11) . ?
W4 O46 1.980(11) . ?
W4 O1P2 2.151(11) . ?
W4 K3 3.652(9) . ?
W4 K4 3.696(9) . ?
W4 K2 3.991(6) 9_665 ?
W5 O5B 1.712(13) . ?
W5 O35 1.862(12) . ?
W5 O45 1.879(11) . ?
W5 O5A 1.921(8) . ?
W5 O56 1.966(12) . ?
W5 O2P2 2.232(11) . ?
W5 K4 3.797(9) . ?
W5 K2 3.919(6) . ?
W6 O6C 1.723(12) . ?
W6 O46 1.851(11) . ?
W6 O56 1.902(12) . ?
W6 O6A 1.922(3) . ?
W6 O6B 1.951(9) . ?
W6 O3P2 2.236(10) . ?
W6 K1 3.7328(8) . ?
Sn1 C1 2.12(3) . ?
Sn1 C2 2.19(3) . ?
Sn1 O1A 2.230(13) 11_565 ?
Sn1 O1A 2.230(13) 8_664 ?
Sn1 O2A 2.254(12) . ?
Sn1 O2A 2.254(12) 14_655 ?
Sn1 K3 4.002(9) . ?
P1 O1P1 1.533(11) . ?
P1 O1P1 1.533(11) 13_575 ?
P1 O3P1 1.551(17) . ?
P1 O2P1 1.569(18) . ?
P2 O1P2 1.512(12) . ?
P2 O1P2 1.512(12) 13_575 ?
P2 O3P2 1.569(16) . ?
P2 O2P2 1.573(18) . ?
K1 O6B 2.784(17) 2_565 ?
K1 O6B 2.784(17) . ?
K1 O6B 2.784(17) 12_666 ?
K1 O6B 2.784(17) 11_566 ?
K1 O6A 2.863(15) . ?
K1 O6A 2.863(15) 2_565 ?
K1 O6A 2.863(16) 12_666 ?
K1 O6A 2.863(15) 11_566 ?
K1 W6 3.7328(8) 14_655 ?
K1 W6 3.7328(8) 12_666 ?
K1 W6 3.7328(8) 2_565 ?
K1 W6 3.7328(8) 13_575 ?
K2 O2B 2.750(13) 9_665 ?
K2 O8W 2.793(8) . ?
K2 O1W 2.799(19) . ?
K2 O3B 2.823(14) . ?
K2 O5B 2.863(14) . ?
K2 O4B 2.895(13) 9_665 ?
K2 O6W 3.189(6) . ?
K2 O35 3.343(13) . ?
K2 O24 3.407(13) 9_665 ?
K2 W2 3.929(6) 9_665 ?
K3 O1P1 2.777(11) 14_655 ?
K3 O1P1 2.777(11) . ?
K3 O1P2 2.810(14) . ?
K3 O1P2 2.810(13) 14_655 ?
K3 O4A 2.900(19) . ?
K3 O2A 2.975(14) 14_655 ?
K3 O2A 2.975(14) . ?
K3 O24 2.995(13) 14_655 ?
K3 O24 2.995(13) . ?
K3 K3 3.348(19) 2_565 ?
K3 W2 3.636(5) 14_655 ?
K4 O6W 2.498(10) . ?
K4 O2B 2.703(15) 9_665 ?
K4 O4B 2.748(15) . ?
K4 O45 2.970(14) . ?
K4 O23 2.994(14) 9_665 ?
K4 O3B 2.995(15) 9_665 ?
K4 O5B 3.060(15) . ?
K4 O3W 3.11(3) 9_665 ?
K4 W3 3.734(9) 9_665 ?
K4 W2 3.758(9) 9_665 ?
O2P1 W3 2.256(11) 13_575 ?
O3P1 W1 2.267(11) 13_575 ?
O2P2 W5 2.232(11) 13_575 ?
O3P2 W6 2.236(10) 13_575 ?
O1A Sn1 2.230(13) 12_665 ?
O1B W1 1.931(8) 13_575 ?
O23 K4 2.994(14) 9_665 ?
O24 K2 3.407(13) 9_665 ?
O2B K4 2.703(15) 9_665 ?
O2B K2 2.750(13) 9_665 ?
O3A W3 1.942(8) 13_575 ?
O3B K4 2.995(15) 9_665 ?
O4A W4 1.919(3) 14_655 ?
O4B K2 2.895(13) 9_665 ?
O5A W5 1.921(8) 13_575 ?
O6A W6 1.922(3) 14_655 ?
O6B W6 1.951(9) 13_575 ?
O3W K4 3.11(3) 9_665 ?
O6W K4 2.498(10) 9_665 ?
O6W K2 3.189(6) 9_665 ?
O8W K2 2.793(8) 14_755 ?
